data_4515304
loop_
_publ_author_name
'Li, Errui'
'Jie, Kecheng'
'Zhou, Yujuan'
'Zhao, Run'
'Zhang, Bo'
'Wang, Qi'
'Liu, Jiyong'
'Huang, Feihe'

_publ_section_title
;
 Aliphatic Aldehyde Detection and Adsorption by Nonporous Adaptive
 Pillar[4]arene[1]quinone Crystals with Vapochromic Behavior.
;
_journal_issue 27
_journal_name_full 'ACS applied materials &amp; interfaces'
_journal_page_first 23147
_journal_page_last 23153
_journal_paper_doi 10.1021/acsami.8b06396
_journal_volume 10
_journal_year 2018
_chemical_formula_moiety 'C51 H60 O10, C3 O'
_chemical_formula_sum 'C54 H60 O11'
_chemical_formula_weight 885.02
_space_group_crystal_system monoclinic
_space_group_IT_number 14
_space_group_name_Hall '-P 2yn'
_space_group_name_H-M_alt 'P 1 21/n 1'
_atom_sites_solution_hydrogens geom
_audit_creation_date 2017-11-17
_audit_creation_method
;
Olex2 1.2
(compiled 2017.03.28 svn.r3405 for OlexSys, GUI svn.r5381)
;
_cell_angle_alpha 90
_cell_angle_beta 95.041(7)
_cell_angle_gamma 90
_cell_formula_units_Z 4
_cell_length_a 13.6097(12)
_cell_length_b 18.0867(11)
_cell_length_c 21.2266(14)
_cell_measurement_reflns_used 3850
_cell_measurement_temperature 150(2)
_cell_measurement_theta_max 29.3807
_cell_measurement_theta_min 3.0957
_cell_volume 5204.8(7)
_computing_cell_refinement
;
CrysAlisPro, Agilent Technologies,
Version 1.171.35.11 (release 16-05-2011 CrysAlis171 .NET)
(compiled May 16 2011,17:55:39)
;
_computing_data_collection
;
CrysAlisPro, Agilent Technologies,
Version 1.171.35.11 (release 16-05-2011 CrysAlis171 .NET)
(compiled May 16 2011,17:55:39)
;
_computing_data_reduction
;
CrysAlisPro, Agilent Technologies,
Version 1.171.35.11 (release 16-05-2011 CrysAlis171 .NET)
(compiled May 16 2011,17:55:39)
;
_computing_molecular_graphics 'Olex2 (Dolomanov et al., 2009)'
_computing_publication_material 'Olex2 (Dolomanov et al., 2009)'
_computing_structure_refinement 'ShelXL (Sheldrick, 2015)'
_diffrn_ambient_temperature 150.0
_diffrn_detector_area_resol_mean 10.3592
_diffrn_measured_fraction_theta_full 0.996
_diffrn_measured_fraction_theta_max 0.996
_diffrn_measurement_details
;
#__ type_ start__ end____ width___ exp.time_
  1 omega  -13.00   72.00   1.0000  100.0000
omega____ theta____ kappa____ phi______ frames
    -       11.9371   41.0000  -48.0000 85

#__ type_ start__ end____ width___ exp.time_
  2 omega  -13.00   68.00   1.0000  100.0000
omega____ theta____ kappa____ phi______ frames
    -       11.9371   38.0000 -120.0000 81

#__ type_ start__ end____ width___ exp.time_
  3 omega  -23.00   35.00   1.0000  100.0000
omega____ theta____ kappa____ phi______ frames
    -       11.9371   86.0000  147.0000 58
;
_diffrn_measurement_device_type 'Xcalibur, Atlas, Gemini ultra'
_diffrn_measurement_method '\w scans'
_diffrn_orient_matrix_UB_11 -0.0498644000
_diffrn_orient_matrix_UB_12 0.0115189000
_diffrn_orient_matrix_UB_13 -0.0006145000
_diffrn_orient_matrix_UB_21 -0.0035816000
_diffrn_orient_matrix_UB_22 -0.0167271000
_diffrn_orient_matrix_UB_23 0.0299532000
_diffrn_orient_matrix_UB_31 0.0153255000
_diffrn_orient_matrix_UB_32 0.0335668000
_diffrn_orient_matrix_UB_33 0.0151054000
_diffrn_radiation_monochromator graphite
_diffrn_radiation_type MoK\a
_diffrn_radiation_wavelength 0.71073
_diffrn_reflns_av_R_equivalents 0.0445
_diffrn_reflns_av_unetI/netI 0.0639
_diffrn_reflns_Laue_measured_fraction_full 0.996
_diffrn_reflns_Laue_measured_fraction_max 0.996
_diffrn_reflns_limit_h_max 11
_diffrn_reflns_limit_h_min -16
_diffrn_reflns_limit_k_max 18
_diffrn_reflns_limit_k_min -21
_diffrn_reflns_limit_l_max 25
_diffrn_reflns_limit_l_min -25
_diffrn_reflns_number 25442
_diffrn_reflns_point_group_measured_fraction_full 0.996
_diffrn_reflns_point_group_measured_fraction_max 0.996
_diffrn_reflns_theta_full 25.242
_diffrn_reflns_theta_max 25.346
_diffrn_reflns_theta_min 3.102
_diffrn_source 'Enhance (Mo) X-ray Source'
_exptl_absorpt_coefficient_mu 0.078
_exptl_absorpt_correction_T_max 1.00000
_exptl_absorpt_correction_T_min 0.96244
_exptl_absorpt_correction_type multi-scan
_exptl_absorpt_process_details
;
CrysAlisPro, Agilent Technologies,
Version 1.171.35.11 (release 16-05-2011 CrysAlis171 .NET)
(compiled May 16 2011,17:55:39)
Empirical absorption correction using spherical harmonics,
 implemented in SCALE3 ABSPACK scaling algorithm.
;
_exptl_crystal_colour 'dark red'
_exptl_crystal_colour_modifier dark
_exptl_crystal_colour_primary red
_exptl_crystal_density_diffrn 1.129
_exptl_crystal_description block
_exptl_crystal_F_000 1888
_exptl_crystal_size_max 0.35
_exptl_crystal_size_mid 0.28
_exptl_crystal_size_min 0.26
_refine_diff_density_max 0.461
_refine_diff_density_min -0.250
_refine_diff_density_rms 0.042
_refine_ls_extinction_method none
_refine_ls_goodness_of_fit_ref 1.044
_refine_ls_hydrogen_treatment constr
_refine_ls_matrix_type full
_refine_ls_number_parameters 574
_refine_ls_number_reflns 9509
_refine_ls_number_restraints 0
_refine_ls_restrained_S_all 1.044
_refine_ls_R_factor_all 0.1577
_refine_ls_R_factor_gt 0.0802
_refine_ls_shift/su_max 0.001
_refine_ls_shift/su_mean 0.000
_refine_ls_structure_factor_coef Fsqd
_refine_ls_weighting_details 'w=1/[\s^2^(Fo^2^)+(0.1420P)^2^+0.1885P] where P=(Fo^2^+2Fc^2^)/3'
_refine_ls_weighting_scheme calc
_refine_ls_wR_factor_gt 0.2251
_refine_ls_wR_factor_ref 0.2901
_reflns_Friedel_coverage 0.000
_reflns_number_gt 4406
_reflns_number_total 9509
_reflns_threshold_expression 'I > 2\s(I)'
_cod_data_source_file am8b06396_si_002.cif
_cod_data_source_block 171109_ler_p5q_c3
_cod_database_code 4515304
_shelx_shelxl_version_number 2016/6
_chemical_oxdiff_formula 'C H O'
_shelx_space_group_comment
;
The symmetry employed for this shelxl refinement is uniquely defined
by the following loop, which should always be used as a source of
symmetry information in preference to the above space-group names.
They are only intended as comments.
;
_shelx_estimated_absorpt_t_max 0.980
_shelx_estimated_absorpt_t_min 0.973
_reflns_odcompleteness_completeness 99.54
_reflns_odcompleteness_iscentric 1
_reflns_odcompleteness_theta 26.32
_olex2_refinement_description
;
1. Fixed Uiso
 At 1.2 times of:
  All C(H) groups, All C(H,H) groups
 At 1.5 times of:
  All C(H,H,H) groups
2.a Secondary CH2 refined with riding coordinates:
 C8(H8A,H8B), C30(H30A,H30B), C19(H19A,H19B), C26(H26A,H26B), C41(H41A,H41B),
 C1(H1A,H1B), C15(H15A,H15B), C50(H50A,H50B), C37(H37A,H37B), C28(H28A,H28B),
 C39(H39A,H39B), C48(H48A,H48B), C17(H17A,H17B)
2.b Aromatic/amide H refined with riding coordinates:
 C22(H22), C25(H25), C11(H11), C47(H47), C4(H4), C36(H36), C14(H14), C44(H44),
 C33(H33), C7(H7)
2.c Idealised Me refined as rotating group:
 C27(H27A,H27B,H27C), C29(H29A,H29B,H29C), C38(H38A,H38B,H38C), C51(H51A,H51B,
 H51C), C16(H16A,H16B,H16C), C40(H40A,H40B,H40C), C49(H49A,H49B,H49C), C18(H18A,
 H18B,H18C)
;
_olex2_submission_special_instructions 'No special instructions were received'

loop_
_space_group_symop_operation_xyz
'x, y, z'
'-x+1/2, y+1/2, -z+1/2'
'-x, -y, -z'
'x-1/2, -y-1/2, z-1/2'

loop_
_atom_site_label
_atom_site_type_symbol
_atom_site_fract_x
_atom_site_fract_y
_atom_site_fract_z
_atom_site_U_iso_or_equiv
_atom_site_adp_type
_atom_site_occupancy
_atom_site_site_symmetry_order
_atom_site_calc_flag
_atom_site_refinement_flags_posn
O5 O 0.57763(17) 0.93492(13) 0.19582(12) 0.0811(7) Uani 1 1 d .
O6 O 0.98155(18) 0.89693(14) 0.22470(13) 0.0913(8) Uani 1 1 d .
C21 C 0.6782(2) 0.92330(17) 0.20391(15) 0.0633(8) Uani 1 1 d .
O7 O 0.7243(2) 0.69326(14) 0.27475(14) 0.0969(9) Uani 1 1 d .
O10 O 1.0074(2) 0.62964(16) -0.05822(12) 0.0947(8) Uani 1 1 d .
C23 C 0.8236(3) 0.86064(17) 0.25086(14) 0.0635(8) Uani 1 1 d .
C24 C 0.8807(3) 0.90758(18) 0.21663(16) 0.0669(9) Uani 1 1 d .
C22 C 0.7218(2) 0.87007(17) 0.24365(15) 0.0644(8) Uani 1 1 d .
H22 H 0.681375 0.839096 0.266647 0.077 Uiso 1 1 calc R
O3 O 0.51030(19) 0.86883(14) -0.03788(12) 0.0863(7) Uani 1 1 d .
C12 C 0.6763(3) 0.99512(16) 0.05732(15) 0.0642(9) Uani 1 1 d .
C25 C 0.8358(3) 0.96052(17) 0.17624(15) 0.0673(9) Uani 1 1 d .
H25 H 0.875924 0.991031 0.152605 0.081 Uiso 1 1 calc R
C31 C 0.8864(3) 0.72932(18) 0.25945(15) 0.0692(9) Uani 1 1 d .
C20 C 0.7355(3) 0.97010(16) 0.16943(15) 0.0626(8) Uani 1 1 d .
O4 O 0.8209(2) 1.05456(16) 0.03240(14) 0.1061(9) Uani 1 1 d .
O8 O 1.0792(2) 0.63281(18) 0.17845(15) 0.1112(10) Uani 1 1 d .
C34 C 0.9163(3) 0.60003(19) 0.19029(17) 0.0778(10) Uani 1 1 d .
O1 O 0.6193(2) 0.63148(16) -0.11289(16) 0.1121(10) Uani 1 1 d .
C10 C 0.5847(3) 0.91604(17) -0.01941(17) 0.0680(9) Uani 1 1 d .
C46 C 0.9428(3) 0.59796(18) -0.02076(18) 0.0758(10) Uani 1 1 d .
C5 C 0.6801(3) 0.8212(2) -0.12924(14) 0.0703(9) Uani 1 1 d .
C2 C 0.7785(3) 0.6782(2) -0.12452(16) 0.0755(10) Uani 1 1 d .
C11 C 0.5977(3) 0.94868(17) 0.04013(16) 0.0687(9) Uani 1 1 d .
H11 H 0.551232 0.938730 0.069902 0.082 Uiso 1 1 calc R
C47 C 0.9663(3) 0.57939(18) 0.04285(18) 0.0753(10) Uani 1 1 d .
H47 H 1.031626 0.587521 0.061120 0.090 Uiso 1 1 calc R
C45 C 0.8503(3) 0.58322(19) -0.04912(18) 0.0786(10) Uani 1 1 d .
C32 C 0.8117(3) 0.67783(19) 0.24889(17) 0.0734(10) Uani 1 1 d .
C8 C 0.6355(3) 0.8977(2) -0.13021(16) 0.0840(11) Uani 1 1 d .
H8A H 0.564240 0.894743 -0.143978 0.101 Uiso 1 1 calc R
H8B H 0.667411 0.929139 -0.160697 0.101 Uiso 1 1 calc R
C13 C 0.7430(3) 1.00916(18) 0.01314(18) 0.0749(9) Uani 1 1 d .
C4 C 0.6270(3) 0.7605(2) -0.12102(16) 0.0781(10) Uani 1 1 d .
H4 H 0.558587 0.765582 -0.116293 0.094 Uiso 1 1 calc R
C36 C 0.9750(3) 0.7147(2) 0.23559(16) 0.0745(10) Uani 1 1 d .
H36 H 1.026861 0.749708 0.242264 0.089 Uiso 1 1 calc R
O2 O 0.8351(3) 0.86750(18) -0.14934(17) 0.1218(11) Uani 1 1 d .
C43 C 0.8037(4) 0.5375(2) 0.0516(2) 0.0917(12) Uani 1 1 d .
C30 C 0.8708(3) 0.80128(18) 0.29450(16) 0.0737(10) Uani 1 1 d .
H30A H 0.828002 0.791746 0.329008 0.088 Uiso 1 1 calc R
H30B H 0.935128 0.819426 0.313822 0.088 Uiso 1 1 calc R
C9 C 0.6501(3) 0.93194(18) -0.06414(16) 0.0700(9) Uani 1 1 d .
C19 C 0.6892(3) 1.02672(16) 0.12340(15) 0.0715(9) Uani 1 1 d .
H19A H 0.624229 1.041815 0.136677 0.086 Uiso 1 1 calc R
H19B H 0.731753 1.071150 0.123745 0.086 Uiso 1 1 calc R
C6 C 0.7854(3) 0.8133(2) -0.13794(18) 0.0838(11) Uani 1 1 d .
C26 C 0.5154(3) 0.8833(2) 0.2218(2) 0.0897(11) Uani 1 1 d .
H26A H 0.528943 0.882183 0.268396 0.108 Uiso 1 1 calc R
H26B H 0.527636 0.833344 0.205198 0.108 Uiso 1 1 calc R
C14 C 0.7280(3) 0.97835(19) -0.04730(17) 0.0773(10) Uani 1 1 d .
H14 H 0.773028 0.989820 -0.077655 0.093 Uiso 1 1 calc R
C42 C 0.8984(3) 0.54994(18) 0.07956(18) 0.0787(10) Uani 1 1 d .
C41 C 0.9255(3) 0.53213(19) 0.14860(18) 0.0911(12) Uani 1 1 d .
H41A H 0.994089 0.513502 0.153986 0.109 Uiso 1 1 calc R
H41B H 0.881522 0.492621 0.162078 0.109 Uiso 1 1 calc R
C35 C 0.9914(3) 0.6505(2) 0.20201(17) 0.0783(10) Uani 1 1 d .
O9 O 0.7371(3) 0.5101(2) 0.09023(17) 0.1322(12) Uani 1 1 d .
C27 C 0.4119(3) 0.9048(3) 0.2048(3) 0.1239(17) Uani 1 1 d .
H27A H 0.397521 0.902029 0.158784 0.186 Uiso 1 1 calc GR
H27B H 0.401401 0.955564 0.218979 0.186 Uiso 1 1 calc GR
H27C H 0.368044 0.871229 0.225248 0.186 Uiso 1 1 calc GR
C44 C 0.7811(4) 0.5529(2) -0.0128(2) 0.0946(13) Uani 1 1 d .
H44 H 0.716891 0.542364 -0.031867 0.113 Uiso 1 1 calc R
C33 C 0.8268(3) 0.61375(19) 0.21465(18) 0.0789(10) Uani 1 1 d .
H33 H 0.774863 0.578804 0.207855 0.095 Uiso 1 1 calc R
C3 C 0.6713(3) 0.6852(2) -0.11898(17) 0.0829(11) Uani 1 1 d .
C1 C 0.8222(3) 0.6017(2) -0.11828(19) 0.0950(13) Uani 1 1 d .
H1A H 0.881430 0.598834 -0.142119 0.114 Uiso 1 1 calc R
H1B H 0.773632 0.565077 -0.136574 0.114 Uiso 1 1 calc R
C7 C 0.8288(3) 0.7389(2) -0.13423(18) 0.0894(11) Uani 1 1 d .
H7 H 0.897268 0.734201 -0.139126 0.107 Uiso 1 1 calc R
C15 C 0.4477(3) 0.8455(2) 0.0083(2) 0.0953(12) Uani 1 1 d .
H15A H 0.410149 0.888110 0.023003 0.114 Uiso 1 1 calc R
H15B H 0.487312 0.824035 0.045174 0.114 Uiso 1 1 calc R
C50 C 1.1034(4) 0.6450(2) -0.0308(2) 0.1032(13) Uani 1 1 d .
H50A H 1.133708 0.599666 -0.011571 0.124 Uiso 1 1 calc R
H50B H 1.101008 0.682944 0.002608 0.124 Uiso 1 1 calc R
C29 C 1.1466(4) 0.9299(4) 0.2184(3) 0.161(3) Uani 1 1 d .
H29A H 1.190258 0.962036 0.196275 0.242 Uiso 1 1 calc GR
H29B H 1.158139 0.878252 0.207376 0.242 Uiso 1 1 calc GR
H29C H 1.160198 0.936561 0.264182 0.242 Uiso 1 1 calc GR
C38 C 0.5562(4) 0.6750(3) 0.2870(4) 0.159(3) Uani 1 1 d .
H38A H 0.496858 0.648325 0.270342 0.238 Uiso 1 1 calc GR
H38B H 0.546351 0.728194 0.280438 0.238 Uiso 1 1 calc GR
H38C H 0.569024 0.664905 0.332373 0.238 Uiso 1 1 calc GR
C37 C 0.6406(3) 0.6504(2) 0.2541(3) 0.1100(15) Uani 1 1 d .
H37A H 0.653966 0.597463 0.263136 0.132 Uiso 1 1 calc R
H37B H 0.625578 0.656170 0.207838 0.132 Uiso 1 1 calc R
C28 C 1.0432(3) 0.9495(3) 0.1996(3) 0.1221(17) Uani 1 1 d .
H28A H 1.028575 0.999285 0.215634 0.147 Uiso 1 1 calc R
H28B H 1.031519 0.950135 0.152871 0.147 Uiso 1 1 calc R
C39 C 1.1560(4) 0.6817(4) 0.1852(3) 0.1287(18) Uani 1 1 d .
H39A H 1.171221 0.694303 0.230344 0.154 Uiso 1 1 calc R
H39B H 1.138364 0.727769 0.161625 0.154 Uiso 1 1 calc R
C48 C 0.6363(6) 0.5038(5) 0.0656(4) 0.184(3) Uani 1 1 d .
H48A H 0.613539 0.551227 0.046088 0.221 Uiso 1 1 calc R
H48B H 0.629665 0.464940 0.032733 0.221 Uiso 1 1 calc R
C51 C 1.1630(5) 0.6727(3) -0.0824(3) 0.148(2) Uani 1 1 d .
H51A H 1.162191 0.635743 -0.116190 0.221 Uiso 1 1 calc GR
H51B H 1.231161 0.681360 -0.065052 0.221 Uiso 1 1 calc GR
H51C H 1.134496 0.719046 -0.099503 0.221 Uiso 1 1 calc GR
C16 C 0.3786(4) 0.7888(3) -0.0214(3) 0.154(2) Uani 1 1 d .
H16A H 0.347517 0.807905 -0.061573 0.230 Uiso 1 1 calc GR
H16B H 0.327550 0.777802 0.007041 0.230 Uiso 1 1 calc GR
H16C H 0.415218 0.743606 -0.029251 0.230 Uiso 1 1 calc GR
C17 C 0.8847(5) 1.0780(4) -0.0110(3) 0.184(3) Uani 1 1 d .
H17A H 0.849169 1.108779 -0.044256 0.221 Uiso 1 1 calc R
H17B H 0.913967 1.035071 -0.031438 0.221 Uiso 1 1 calc R
C40 C 1.2443(4) 0.6459(5) 0.1594(3) 0.181(3) Uani 1 1 d .
H40A H 1.224236 0.622964 0.118471 0.271 Uiso 1 1 calc GR
H40B H 1.271356 0.608010 0.189067 0.271 Uiso 1 1 calc GR
H40C H 1.294764 0.683489 0.153994 0.271 Uiso 1 1 calc GR
C49 C 0.5810(6) 0.4865(6) 0.1131(4) 0.247(5) Uani 1 1 d .
H49A H 0.570631 0.432924 0.113835 0.370 Uiso 1 1 calc GR
H49B H 0.517053 0.511600 0.106452 0.370 Uiso 1 1 calc GR
H49C H 0.614903 0.502451 0.153409 0.370 Uiso 1 1 calc GR
C18 C 0.9623(9) 1.1217(7) 0.0248(6) 0.329(8) Uani 1 1 d .
H18A H 0.931938 1.162855 0.046109 0.493 Uiso 1 1 calc GR
H18B H 1.008001 1.141270 -0.004248 0.493 Uiso 1 1 calc GR
H18C H 0.998357 1.090115 0.056415 0.493 Uiso 1 1 calc GR
O11 O 0.8484(10) 0.7865(6) 0.0563(6) 0.367(6) Uiso 1 1 d .
C53 C 0.6986(14) 0.7358(9) 0.0670(8) 0.292(7) Uiso 1 1 d .
C52 C 0.7640(19) 0.7663(12) 0.0754(10) 0.367(10) Uiso 1 1 d .
C54 C 0.6187(11) 0.7328(7) 0.1000(7) 0.273(5) Uiso 1 1 d .

loop_
_atom_site_aniso_label
_atom_site_aniso_U_11
_atom_site_aniso_U_22
_atom_site_aniso_U_33
_atom_site_aniso_U_23
_atom_site_aniso_U_13
_atom_site_aniso_U_12
O5 0.0583(16) 0.0976(16) 0.0873(16) 0.0206(14) 0.0064(13) 0.0123(12)
O6 0.0578(16) 0.1097(18) 0.1048(19) 0.0220(15) -0.0010(15) 0.0023(14)
C21 0.055(2) 0.0707(18) 0.0629(19) -0.0029(16) -0.0034(17) 0.0127(16)
O7 0.079(2) 0.0915(16) 0.124(2) 0.0068(16) 0.0318(18) -0.0014(14)
O10 0.092(2) 0.118(2) 0.0726(16) 0.0017(15) -0.0010(17) 0.0141(16)
C23 0.064(2) 0.0729(19) 0.0515(17) -0.0009(16) -0.0032(16) 0.0075(16)
C24 0.058(2) 0.077(2) 0.0624(19) -0.0050(17) -0.0100(17) 0.0051(17)
C22 0.062(2) 0.0743(19) 0.0558(18) 0.0028(16) 0.0015(17) 0.0054(16)
O3 0.0729(17) 0.0977(17) 0.0872(17) -0.0120(14) 0.0008(15) 0.0034(14)
C12 0.070(2) 0.0606(17) 0.0603(19) 0.0055(15) -0.0016(19) 0.0148(16)
C25 0.069(2) 0.0710(19) 0.0612(19) -0.0001(16) -0.0002(18) -0.0033(16)
C31 0.070(2) 0.078(2) 0.0580(19) 0.0135(17) -0.0023(18) 0.0095(18)
C20 0.066(2) 0.0613(17) 0.0597(19) -0.0055(15) -0.0011(17) 0.0061(15)
O4 0.106(2) 0.1124(19) 0.102(2) -0.0107(17) 0.0198(18) -0.0357(17)
O8 0.068(2) 0.147(2) 0.118(2) -0.034(2) 0.0023(17) 0.0166(18)
C34 0.091(3) 0.076(2) 0.065(2) 0.0148(18) -0.001(2) 0.022(2)
O1 0.092(2) 0.0963(19) 0.142(3) -0.0090(18) -0.0233(19) -0.0094(16)
C10 0.063(2) 0.0684(18) 0.070(2) -0.0041(17) -0.0078(19) 0.0130(17)
C46 0.082(3) 0.071(2) 0.073(2) -0.0096(18) -0.005(2) 0.0204(18)
C5 0.076(3) 0.086(2) 0.0470(17) -0.0015(16) -0.0075(17) 0.0168(19)
C2 0.077(3) 0.087(2) 0.059(2) -0.0064(18) -0.0115(19) 0.023(2)
C11 0.067(2) 0.0714(19) 0.068(2) 0.0053(17) 0.0062(18) 0.0155(17)
C47 0.079(3) 0.0680(19) 0.076(2) -0.0085(18) -0.007(2) 0.0213(18)
C45 0.087(3) 0.073(2) 0.073(2) -0.0044(19) -0.008(2) 0.0235(19)
C32 0.073(3) 0.076(2) 0.072(2) 0.0212(19) 0.008(2) 0.0111(19)
C8 0.093(3) 0.093(2) 0.063(2) 0.0050(18) -0.007(2) 0.027(2)
C13 0.076(3) 0.072(2) 0.077(2) 0.0037(19) 0.008(2) 0.0051(18)
C4 0.070(2) 0.096(3) 0.065(2) -0.0163(19) -0.0182(19) 0.023(2)
C36 0.058(2) 0.094(2) 0.067(2) 0.0027(19) -0.0120(18) 0.0066(18)
O2 0.111(3) 0.110(2) 0.150(3) 0.017(2) 0.045(2) 0.0088(19)
C43 0.093(3) 0.085(2) 0.096(3) 0.013(2) 0.004(3) 0.006(2)
C30 0.072(2) 0.092(2) 0.0562(18) 0.0075(17) 0.0000(17) 0.0145(17)
C9 0.077(2) 0.074(2) 0.0591(19) 0.0098(17) 0.001(2) 0.0208(18)
C19 0.081(3) 0.0642(18) 0.068(2) 0.0002(16) -0.0003(19) 0.0089(16)
C6 0.079(3) 0.096(3) 0.076(2) 0.004(2) 0.007(2) 0.019(2)
C26 0.064(2) 0.109(3) 0.095(3) 0.012(2) 0.003(2) 0.009(2)
C14 0.087(3) 0.079(2) 0.067(2) 0.0060(18) 0.013(2) 0.009(2)
C42 0.086(3) 0.066(2) 0.080(2) -0.0009(19) -0.008(2) 0.0195(19)
C41 0.105(3) 0.077(2) 0.088(3) 0.007(2) -0.009(2) 0.023(2)
C35 0.068(3) 0.096(3) 0.069(2) 0.005(2) -0.004(2) 0.015(2)
O9 0.110(3) 0.154(3) 0.128(3) 0.034(2) -0.014(2) -0.025(2)
C27 0.061(3) 0.179(4) 0.132(4) 0.047(4) 0.009(3) 0.018(3)
C44 0.095(3) 0.084(2) 0.098(3) -0.008(2) -0.026(3) 0.013(2)
C33 0.081(3) 0.070(2) 0.086(3) 0.0153(19) 0.006(2) 0.0026(18)
C3 0.078(3) 0.095(3) 0.071(2) -0.019(2) -0.020(2) 0.005(2)
C1 0.103(3) 0.096(3) 0.083(3) -0.020(2) -0.013(2) 0.030(2)
C7 0.080(3) 0.108(3) 0.079(2) -0.004(2) 0.006(2) 0.025(2)
C15 0.083(3) 0.090(2) 0.110(3) 0.000(2) -0.008(3) -0.003(2)
C50 0.121(4) 0.106(3) 0.082(3) -0.014(2) 0.003(3) -0.005(3)
C29 0.063(3) 0.237(6) 0.183(6) 0.074(5) 0.002(4) -0.018(4)
C38 0.111(4) 0.140(4) 0.237(7) 0.010(4) 0.083(5) -0.008(3)
C37 0.088(3) 0.097(3) 0.148(4) 0.017(3) 0.027(3) -0.006(3)
C28 0.067(3) 0.151(4) 0.148(4) 0.043(4) 0.004(3) -0.004(3)
C39 0.073(3) 0.204(5) 0.110(4) -0.030(4) 0.013(3) 0.009(4)
C48 0.151(7) 0.241(7) 0.157(6) 0.065(6) -0.009(5) -0.075(6)
C51 0.162(6) 0.180(5) 0.103(4) -0.009(4) 0.023(4) -0.054(4)
C16 0.125(5) 0.167(5) 0.166(5) -0.011(4) -0.001(4) -0.049(4)
C17 0.176(6) 0.221(7) 0.168(6) -0.070(5) 0.078(5) -0.111(6)
C40 0.089(4) 0.280(8) 0.177(6) -0.050(6) 0.030(4) 0.019(5)
C49 0.176(8) 0.332(11) 0.224(9) 0.119(9) -0.028(7) -0.119(7)
C18 0.315(14) 0.384(15) 0.307(13) -0.130(12) 0.142(11) -0.246(13)

loop_
_atom_type_symbol
_atom_type_description
_atom_type_scat_dispersion_real
_atom_type_scat_dispersion_imag
_atom_type_scat_source
C C 0.0033 0.0016 'International Tables Vol C Tables 4.2.6.8 and 6.1.1.4'
H H 0.0000 0.0000 'International Tables Vol C Tables 4.2.6.8 and 6.1.1.4'
O O 0.0106 0.0060 'International Tables Vol C Tables 4.2.6.8 and 6.1.1.4'

loop_
_geom_angle_atom_site_label_1
_geom_angle_atom_site_label_2
_geom_angle_atom_site_label_3
_geom_angle
C21 O5 C26 118.4(3)
C24 O6 C28 118.6(3)
O5 C21 C20 115.8(3)
C22 C21 O5 123.5(3)
C22 C21 C20 120.7(3)
C32 O7 C37 117.6(3)
C46 O10 C50 117.7(3)
C24 C23 C30 121.4(3)
C22 C23 C24 117.5(3)
C22 C23 C30 121.1(3)
O6 C24 C23 116.3(3)
O6 C24 C25 123.4(3)
C25 C24 C23 120.3(3)
C21 C22 C23 121.6(3)
C21 C22 H22 119.2
C23 C22 H22 119.2
C10 O3 C15 117.8(3)
C11 C12 C13 118.1(3)
C11 C12 C19 119.9(3)
C13 C12 C19 122.0(3)
C24 C25 H25 118.9
C20 C25 C24 122.1(3)
C20 C25 H25 118.9
C32 C31 C30 121.5(3)
C36 C31 C32 117.8(3)
C36 C31 C30 120.6(3)
C21 C20 C19 121.8(3)
C25 C20 C21 117.6(3)
C25 C20 C19 120.5(3)
C13 O4 C17 119.8(4)
C39 O8 C35 119.5(4)
C35 C34 C41 122.8(4)
C35 C34 C33 118.4(3)
C33 C34 C41 118.7(4)
O3 C10 C11 124.2(3)
O3 C10 C9 116.1(3)
C9 C10 C11 119.7(3)
O10 C46 C47 124.0(4)
O10 C46 C45 116.1(3)
C45 C46 C47 120.0(4)
C4 C5 C8 122.3(4)
C4 C5 C6 118.9(3)
C6 C5 C8 118.9(4)
C3 C2 C1 117.1(4)
C7 C2 C3 118.0(3)
C7 C2 C1 124.9(4)
C12 C11 C10 122.1(3)
C12 C11 H11 119.0
C10 C11 H11 119.0
C46 C47 H47 118.9
C42 C47 C46 122.3(4)
C42 C47 H47 118.9
C46 C45 C44 118.4(4)
C46 C45 C1 121.6(4)
C44 C45 C1 120.0(4)
O7 C32 C31 116.5(3)
O7 C32 C33 123.2(3)
C31 C32 C33 120.3(4)
C5 C8 H8A 109.7
C5 C8 H8B 109.7
C5 C8 C9 109.8(3)
H8A C8 H8B 108.2
C9 C8 H8A 109.7
C9 C8 H8B 109.7
C12 C13 C14 119.8(4)
O4 C13 C12 116.3(3)
O4 C13 C14 123.9(4)
C5 C4 H4 118.9
C5 C4 C3 122.3(4)
C3 C4 H4 118.9
C31 C36 H36 118.8
C31 C36 C35 122.4(4)
C35 C36 H36 118.8
C42 C43 C44 120.0(4)
O9 C43 C42 116.2(4)
O9 C43 C44 123.8(4)
C23 C30 C31 112.0(3)
C23 C30 H30A 109.2
C23 C30 H30B 109.2
C31 C30 H30A 109.2
C31 C30 H30B 109.2
H30A C30 H30B 107.9
C10 C9 C8 120.2(3)
C14 C9 C10 118.4(3)
C14 C9 C8 121.4(3)
C12 C19 C20 110.6(2)
C12 C19 H19A 109.5
C12 C19 H19B 109.5
C20 C19 H19A 109.5
C20 C19 H19B 109.5
H19A C19 H19B 108.1
C5 C6 C7 118.3(4)
O2 C6 C5 120.5(4)
O2 C6 C7 121.1(4)
O5 C26 H26A 109.9
O5 C26 H26B 109.9
O5 C26 C27 108.9(3)
H26A C26 H26B 108.3
C27 C26 H26A 109.9
C27 C26 H26B 109.9
C13 C14 H14 119.0
C9 C14 C13 122.0(3)
C9 C14 H14 119.0
C47 C42 C43 117.9(4)
C47 C42 C41 121.0(4)
C43 C42 C41 121.2(4)
C34 C41 H41A 109.3
C34 C41 H41B 109.3
C42 C41 C34 111.4(3)
C42 C41 H41A 109.3
C42 C41 H41B 109.3
H41A C41 H41B 108.0
O8 C35 C34 115.8(4)
O8 C35 C36 124.4(4)
C34 C35 C36 119.7(4)
C43 O9 C48 118.4(4)
C26 C27 H27A 109.5
C26 C27 H27B 109.5
C26 C27 H27C 109.5
H27A C27 H27B 109.5
H27A C27 H27C 109.5
H27B C27 H27C 109.5
C45 C44 C43 121.4(4)
C45 C44 H44 119.3
C43 C44 H44 119.3
C34 C33 C32 121.2(4)
C34 C33 H33 119.4
C32 C33 H33 119.4
O1 C3 C2 121.9(4)
O1 C3 C4 119.8(4)
C2 C3 C4 118.4(4)
C2 C1 C45 110.5(3)
C2 C1 H1A 109.6
C2 C1 H1B 109.6
C45 C1 H1A 109.6
C45 C1 H1B 109.6
H1A C1 H1B 108.1
C2 C7 C6 124.0(4)
C2 C7 H7 118.0
C6 C7 H7 118.0
O3 C15 H15A 110.1
O3 C15 H15B 110.1
O3 C15 C16 107.9(4)
H15A C15 H15B 108.4
C16 C15 H15A 110.1
C16 C15 H15B 110.1
O10 C50 H50A 110.2
O10 C50 H50B 110.2
O10 C50 C51 107.8(4)
H50A C50 H50B 108.5
C51 C50 H50A 110.2
C51 C50 H50B 110.2
H29A C29 H29B 109.5
H29A C29 H29C 109.5
H29B C29 H29C 109.5
C28 C29 H29A 109.5
C28 C29 H29B 109.5
C28 C29 H29C 109.5
H38A C38 H38B 109.5
H38A C38 H38C 109.5
H38B C38 H38C 109.5
C37 C38 H38A 109.5
C37 C38 H38B 109.5
C37 C38 H38C 109.5
O7 C37 C38 109.2(4)
O7 C37 H37A 109.8
O7 C37 H37B 109.8
C38 C37 H37A 109.8
C38 C37 H37B 109.8
H37A C37 H37B 108.3
O6 C28 C29 108.9(4)
O6 C28 H28A 109.9
O6 C28 H28B 109.9
C29 C28 H28A 109.9
C29 C28 H28B 109.9
H28A C28 H28B 108.3
O8 C39 H39A 110.1
O8 C39 H39B 110.1
O8 C39 C40 108.1(5)
H39A C39 H39B 108.4
C40 C39 H39A 110.1
C40 C39 H39B 110.1
O9 C48 H48A 109.9
O9 C48 H48B 109.9
H48A C48 H48B 108.3
C49 C48 O9 109.1(6)
C49 C48 H48A 109.9
C49 C48 H48B 109.9
C50 C51 H51A 109.5
C50 C51 H51B 109.5
C50 C51 H51C 109.5
H51A C51 H51B 109.5
H51A C51 H51C 109.5
H51B C51 H51C 109.5
C15 C16 H16A 109.5
C15 C16 H16B 109.5
C15 C16 H16C 109.5
H16A C16 H16B 109.5
H16A C16 H16C 109.5
H16B C16 H16C 109.5
O4 C17 H17A 110.4
O4 C17 H17B 110.4
O4 C17 C18 106.4(6)
H17A C17 H17B 108.6
C18 C17 H17A 110.4
C18 C17 H17B 110.4
C39 C40 H40A 109.5
C39 C40 H40B 109.5
C39 C40 H40C 109.5
H40A C40 H40B 109.5
H40A C40 H40C 109.5
H40B C40 H40C 109.5
C48 C49 H49A 109.5
C48 C49 H49B 109.5
C48 C49 H49C 109.5
H49A C49 H49B 109.5
H49A C49 H49C 109.5
H49B C49 H49C 109.5
C17 C18 H18A 109.5
C17 C18 H18B 109.5
C17 C18 H18C 109.5
H18A C18 H18B 109.5
H18A C18 H18C 109.5
H18B C18 H18C 109.5
C52 C53 C54 130(2)
C53 C52 O11 148(3)

loop_
_geom_bond_atom_site_label_1
_geom_bond_atom_site_label_2
_geom_bond_distance
O5 C21 1.380(4)
O5 C26 1.405(4)
O6 C24 1.382(4)
O6 C28 1.403(5)
C21 C22 1.380(4)
C21 C20 1.401(4)
O7 C32 1.382(4)
O7 C37 1.416(5)
O10 C46 1.363(5)
O10 C50 1.410(5)
C23 C24 1.397(5)
C23 C22 1.390(4)
C23 C30 1.523(4)
C24 C25 1.390(4)
C22 H22 0.9500
O3 C10 1.356(4)
O3 C15 1.419(5)
C12 C11 1.383(5)
C12 C13 1.385(5)
C12 C19 1.511(4)
C25 H25 0.9500
C25 C20 1.371(4)
C31 C32 1.382(5)
C31 C36 1.373(5)
C31 C30 1.523(5)
C20 C19 1.514(4)
O4 C13 1.374(4)
O4 C17 1.388(6)
O8 C35 1.373(4)
O8 C39 1.366(6)
C34 C41 1.525(5)
C34 C35 1.377(5)
C34 C33 1.387(5)
O1 C3 1.216(4)
C10 C11 1.392(5)
C10 C9 1.388(5)
C46 C47 1.401(5)
C46 C45 1.372(5)
C5 C8 1.510(5)
C5 C4 1.333(5)
C5 C6 1.468(5)
C2 C3 1.480(5)
C2 C1 1.508(5)
C2 C7 1.320(5)
C11 H11 0.9500
C47 H47 0.9500
C47 C42 1.368(5)
C45 C44 1.381(6)
C45 C1 1.521(5)
C32 C33 1.393(5)
C8 H8A 0.9900
C8 H8B 0.9900
C8 C9 1.530(5)
C13 C14 1.397(5)
C4 H4 0.9500
C4 C3 1.489(5)
C36 H36 0.9500
C36 C35 1.391(5)
O2 C6 1.227(5)
C43 C42 1.389(6)
C43 O9 1.368(5)
C43 C44 1.402(6)
C30 H30A 0.9900
C30 H30B 0.9900
C9 C14 1.375(5)
C19 H19A 0.9900
C19 H19B 0.9900
C6 C7 1.469(5)
C26 H26A 0.9900
C26 H26B 0.9900
C26 C27 1.475(5)
C14 H14 0.9500
C42 C41 1.514(5)
C41 H41A 0.9900
C41 H41B 0.9900
O9 C48 1.429(7)
C27 H27A 0.9800
C27 H27B 0.9800
C27 H27C 0.9800
C44 H44 0.9500
C33 H33 0.9500
C1 H1A 0.9900
C1 H1B 0.9900
C7 H7 0.9500
C15 H15A 0.9900
C15 H15B 0.9900
C15 C16 1.493(6)
C50 H50A 0.9900
C50 H50B 0.9900
C50 C51 1.504(6)
C29 H29A 0.9800
C29 H29B 0.9800
C29 H29C 0.9800
C29 C28 1.472(6)
C38 H38A 0.9800
C38 H38B 0.9800
C38 H38C 0.9800
C38 C37 1.465(6)
C37 H37A 0.9900
C37 H37B 0.9900
C28 H28A 0.9900
C28 H28B 0.9900
C39 H39A 0.9900
C39 H39B 0.9900
C39 C40 1.510(7)
C48 H48A 0.9900
C48 H48B 0.9900
C48 C49 1.346(9)
C51 H51A 0.9800
C51 H51B 0.9800
C51 H51C 0.9800
C16 H16A 0.9800
C16 H16B 0.9800
C16 H16C 0.9800
C17 H17A 0.9900
C17 H17B 0.9900
C17 C18 1.475(10)
C40 H40A 0.9800
C40 H40B 0.9800
C40 H40C 0.9800
C49 H49A 0.9800
C49 H49B 0.9800
C49 H49C 0.9800
C18 H18A 0.9800
C18 H18B 0.9800
C18 H18C 0.9800
O11 C52 1.30(2)
C53 C52 1.05(2)
C53 C54 1.346(17)
